data_7027007
loop_
_publ_author_name
'Foch, Isabella'
'P\'ark\'anyi, L\'aszl\'o'
'Besenyei, G\'abor'
'Sim\'andi, L\'aszl\'o I.'
'K\'alm\'an, Alajos'

_publ_section_title
;
 Arylsulfonylnitrene and arenesulfonyl azide complexes of palladium
;
_journal_issue 3
_journal_name_full 'Journal of the Chemical Society, Dalton Transactions'
_journal_page_first 293
_journal_paper_doi 10.1039/a805467c
_journal_year 1999
_chemical_compound_source 'G.Besenyei KKKI'
_chemical_formula_sum 'C60.5 H51.5 Cl3.5 N O3.67 P4 Pd2 S'
_chemical_formula_weight 1344.02
_chemical_name_systematic
;
 ?
;
_space_group_IT_number 14
_symmetry_cell_setting monoclinic
_symmetry_space_group_name_Hall '-P 2yn'
_symmetry_space_group_name_H-M 'P 1 21/n 1'
_atom_sites_solution_hydrogens geom
_atom_sites_solution_primary direct
_atom_sites_solution_secondary difmap
_audit_creation_method SHELXL-97
_cell_angle_alpha 90.000
_cell_angle_beta 90.390(10)
_cell_angle_gamma 90.000
_cell_formula_units_Z 8
_cell_length_a 21.714(4)
_cell_length_b 14.489(3)
_cell_length_c 38.342(7)
_cell_measurement_reflns_used 25
_cell_measurement_temperature 293(2)
_cell_measurement_theta_max 12.95
_cell_measurement_theta_min 12.43
_cell_volume 12063(4)
_computing_cell_refinement 'CAD4 Express'
_computing_data_collection 'CAD4 Express'
_computing_data_reduction 'XCAD4 (Harms & Wocadlo, 1996)'
_computing_structure_refinement 'SHELXL-97 (Sheldrick, 1997)'
_computing_structure_solution 'SHELXS-97 (Sheldrick, 1990)'
_diffrn_ambient_temperature 293(2)
_diffrn_measured_fraction_theta_full 0.954
_diffrn_measured_fraction_theta_max 0.954
_diffrn_measurement_device 'Enraf-Nonius CAD4'
_diffrn_measurement_method omega-scans
_diffrn_radiation_monochromator graphite
_diffrn_radiation_source 'fine-focus sealed tube'
_diffrn_radiation_type MOk\a
_diffrn_radiation_wavelength 0.71073
_diffrn_reflns_av_R_equivalents 0.0000
_diffrn_reflns_av_sigmaI/netI 0.1835
_diffrn_reflns_limit_h_max 27
_diffrn_reflns_limit_h_min -27
_diffrn_reflns_limit_k_max 18
_diffrn_reflns_limit_k_min 0
_diffrn_reflns_limit_l_max 48
_diffrn_reflns_limit_l_min 0
_diffrn_reflns_number 25644
_diffrn_reflns_theta_full 26.81
_diffrn_reflns_theta_max 26.81
_diffrn_reflns_theta_min 2.34
_diffrn_standards_decay_% -3
_diffrn_standards_interval_time 60
_diffrn_standards_number 3
_exptl_absorpt_coefficient_mu 0.937
_exptl_absorpt_correction_T_max 1.0000
_exptl_absorpt_correction_T_min 0.9759
_exptl_absorpt_correction_type 'semi-empirical (psi-scan)'
_exptl_crystal_colour yellow
_exptl_crystal_density_diffrn 1.480
_exptl_crystal_density_method 'not measured'
_exptl_crystal_description block
_exptl_crystal_F_000 5427
_exptl_crystal_size_max 0.30
_exptl_crystal_size_mid 0.20
_exptl_crystal_size_min 0.18
_refine_diff_density_max 0.816
_refine_diff_density_min -0.937
_refine_diff_density_rms 0.097
_refine_ls_extinction_method none
_refine_ls_goodness_of_fit_ref 0.813
_refine_ls_hydrogen_treatment mixed
_refine_ls_matrix_type full
_refine_ls_number_parameters 1407
_refine_ls_number_reflns 25644
_refine_ls_number_restraints 1703
_refine_ls_restrained_S_all 0.795
_refine_ls_R_factor_all 0.1604
_refine_ls_R_factor_gt 0.0469
_refine_ls_shift/su_max 0.031
_refine_ls_shift/su_mean 0.001
_refine_ls_structure_factor_coef Fsqd
_refine_ls_weighting_details 'w=1/[\s^2^(Fo^2^)+(0.0465P)^2^+0.0000P] where P=(Fo^2^+2Fc^2^)/3'
_refine_ls_weighting_scheme calc
_refine_ls_wR_factor_gt 0.0915
_refine_ls_wR_factor_ref 0.1092
_reflns_number_gt 10598
_reflns_number_total 25644
_reflns_threshold_expression >2sigma(I)
_cod_data_source_file 805467csup1.cif
_cod_data_source_block pd2naft
_cod_depositor_comments
;
The following automatic conversions were performed:

'_refine_ls_weighting_scheme' value 'calc
w=1/[\s^2^(Fo^2^)+(0.0465P)^2^+0.0000P] where P=(Fo^2^+2Fc^2^)/3' was
changed to 'calc'. New tag '_refine_ls_weighting_details' was
created. The value of the new tag was set to
'w=1/[\s^2^(Fo^2^)+(0.0465P)^2^+0.0000P] where P=(Fo^2^+2Fc^2^)/3'.

Automatic conversion script
Id: cif_fix_values 3143 2015-03-26 13:38:13Z robertas 
;
_cod_original_sg_symbol_H-M P21/n
_cod_original_formula_sum 'C60.50 H51.50 Cl3.50 N O3.67 P4 Pd2 S'
_cod_database_code 7027007

loop_
_symmetry_equiv_pos_as_xyz
'x, y, z'
'-x+1/2, y+1/2, -z+1/2'
'-x, -y, -z'
'x-1/2, -y-1/2, z-1/2'

loop_
_atom_site_label
_atom_site_type_symbol
_atom_site_fract_x
_atom_site_fract_y
_atom_site_fract_z
_atom_site_U_iso_or_equiv
_atom_site_adp_type
_atom_site_occupancy
_atom_site_calc_flag
_atom_site_refinement_flags
Pd1_1 Pd 0.364921(17) 0.07058(3) 0.713388(10) 0.03777(10) Uani 1 d U
Pd2_1 Pd 0.472007(17) -0.04639(3) 0.755287(10) 0.04112(11) Uani 1 d U
Cl1_1 Cl 0.29882(6) 0.19719(9) 0.71503(4) 0.0588(4) Uani 1 d U
Cl2_1 Cl 0.53065(6) -0.06298(11) 0.80594(4) 0.0635(4) Uani 1 d U
S1_1 S 0.42344(6) -0.11207(10) 0.68159(4) 0.0474(3) Uani 1 d U
P1_1 P 0.29008(6) -0.02825(9) 0.73500(3) 0.0354(3) Uani 1 d U
P2_1 P 0.44809(6) 0.16137(10) 0.69414(4) 0.0456(4) Uani 1 d U
P3_1 P 0.38900(6) -0.11610(9) 0.78240(3) 0.0387(3) Uani 1 d U
P4_1 P 0.54933(6) 0.03146(11) 0.72639(4) 0.0497(4) Uani 1 d U
O1_1 O 0.48082(19) -0.1610(3) 0.68251(12) 0.0856(14) Uani 1 d U
O2_1 O 0.36955(17) -0.1706(3) 0.68072(9) 0.0628(11) Uani 1 d U
N1_1 N 0.42422(17) -0.0361(3) 0.71028(10) 0.0392(10) Uani 1 d U
C1_1 C 0.3221(2) -0.1330(3) 0.75440(12) 0.0331(11) Uani 1 d U
H1A_1 H 0.2902 -0.1629 0.7679 0.043 Uiso 1 d R
H1B_1 H 0.3334 -0.1748 0.7357 0.043 Uiso 1 d R
C2_1 C 0.5203(2) 0.0967(4) 0.68905(14) 0.0485(14) Uani 1 d U
H2A_1 H 0.5145 0.0536 0.6700 0.063 Uiso 1 d R
H2B_1 H 0.5521 0.1398 0.6820 0.063 Uiso 1 d R
C3_1 C 0.4203(3) -0.0528(4) 0.64160(14) 0.0671(18) Uani 1 d DU
C4_1 C 0.3653(3) -0.0121(4) 0.63054(15) 0.085(2) Uani 1 d DU
H4_1 H 0.3295 -0.0193 0.6449 0.110 Uiso 1 d R
C5_1 C 0.3633(5) 0.0377(5) 0.59931(17) 0.137(4) Uani 1 d DU
C6_1 C 0.3085(5) 0.0779(8) 0.5873(3) 0.221(6) Uani 1 d DU
H6_1 H 0.2728 0.0707 0.6016 0.287 Uiso 1 d R
C7_1 C 0.3062(7) 0.1273(11) 0.5559(3) 0.262(8) Uani 1 d DU
H7_1 H 0.2678 0.1548 0.5490 0.341 Uiso 1 d R
C8_1 C 0.3633(8) 0.1324(13) 0.5393(4) 0.232(8) Uani 1 d DU
H8_1 H 0.3607 0.1672 0.5180 0.302 Uiso 1 d R
C9_1 C 0.4216(8) 0.0969(10) 0.5471(3) 0.249(8) Uani 1 d DU
H9_1 H 0.4574 0.1041 0.5328 0.323 Uiso 1 d R
C10_1 C 0.4153(5) 0.0476(7) 0.5784(2) 0.161(5) Uani 1 d DU
C11_1 C 0.4690(5) 0.0028(7) 0.5896(2) 0.143(4) Uani 1 d DU
H11_1 H 0.5047 0.0100 0.5753 0.186 Uiso 1 d R
C12_1 C 0.4729(3) -0.0470(5) 0.62079(17) 0.108(3) Uani 1 d DU
H12_1 H 0.5112 -0.0745 0.6278 0.140 Uiso 1 d R
C1P_1 C 0.2402(2) -0.0700(4) 0.70022(13) 0.0425(13) Uani 1 d U
C2P_1 C 0.2157(3) -0.0063(4) 0.67765(15) 0.0642(17) Uani 1 d U
H2P_1 H 0.2245 0.0582 0.6806 0.083 Uiso 1 d R
C3P_1 C 0.1769(3) -0.0366(5) 0.64986(16) 0.078(2) Uani 1 d U
H3P_1 H 0.1616 0.0067 0.6329 0.101 Uiso 1 d R
C4P_1 C 0.1621(3) -0.1274(5) 0.64717(16) 0.0660(18) Uani 1 d U
H4P_1 H 0.1353 -0.1480 0.6288 0.086 Uiso 1 d R
C5P_1 C 0.1850(3) -0.1886(5) 0.67053(18) 0.077(2) Uani 1 d U
H5P_1 H 0.1741 -0.2526 0.6685 0.100 Uiso 1 d R
C6P_1 C 0.2234(2) -0.1611(4) 0.69714(14) 0.0538(15) Uani 1 d U
H6P_1 H 0.2389 -0.2056 0.7135 0.070 Uiso 1 d R
C7P_1 C 0.2356(2) 0.0122(3) 0.76727(12) 0.0373(12) Uani 1 d U
C8P_1 C 0.1822(2) -0.0381(4) 0.77291(15) 0.0560(15) Uani 1 d U
H8P_1 H 0.1743 -0.0925 0.7593 0.073 Uiso 1 d R
C9P_1 C 0.1401(3) -0.0108(5) 0.79807(16) 0.0691(18) Uani 1 d U
H9P_1 H 0.1042 -0.0475 0.8025 0.090 Uiso 1 d R
C10P_1 C 0.1505(3) 0.0685(5) 0.81613(16) 0.0694(18) Uani 1 d U
H10_1 H 0.1206 0.0892 0.8327 0.090 Uiso 1 d R
C11P_1 C 0.2029(3) 0.1194(4) 0.81102(15) 0.0614(16) Uani 1 d U
H11P_1 H 0.2103 0.1744 0.8244 0.080 Uiso 1 d R
C12P_1 C 0.2450(2) 0.0905(3) 0.78668(13) 0.0452(13) Uani 1 d U
H12P_1 H 0.2817 0.1262 0.7830 0.059 Uiso 1 d R
C13P_1 C 0.4418(3) 0.2216(4) 0.65307(15) 0.0582(15) Uani 1 d U
C14P_1 C 0.3902(4) 0.2700(6) 0.6461(2) 0.118(3) Uani 1 d U
H14P_1 H 0.3560 0.2665 0.6617 0.153 Uiso 1 d R
C15P_1 C 0.3859(5) 0.3264(8) 0.6163(3) 0.160(4) Uani 1 d U
H15P_1 H 0.3501 0.3642 0.6127 0.208 Uiso 1 d R
C16P_1 C 0.4309(5) 0.3266(7) 0.5925(3) 0.138(4) Uani 1 d U
H16P_1 H 0.4273 0.3633 0.5718 0.180 Uiso 1 d R
C17P_1 C 0.4807(4) 0.2781(7) 0.5987(2) 0.127(3) Uani 1 d U
H17P_1 H 0.5129 0.2789 0.5817 0.166 Uiso 1 d R
C18P_1 C 0.4873(3) 0.2229(6) 0.6281(2) 0.104(3) Uani 1 d U
H18P_1 H 0.5239 0.1866 0.6312 0.136 Uiso 1 d R
C19P_1 C 0.4688(3) 0.2540(4) 0.72321(17) 0.0567(15) Uani 1 d U
C20P_1 C 0.5151(3) 0.3156(5) 0.7143(2) 0.089(2) Uani 1 d U
H20P_1 H 0.5356 0.3094 0.6923 0.115 Uiso 1 d R
C21P_1 C 0.5318(4) 0.3851(6) 0.7368(3) 0.108(3) Uani 1 d U
H21P_1 H 0.5641 0.4268 0.7303 0.140 Uiso 1 d R
C22P_1 C 0.5034(4) 0.3962(6) 0.7676(3) 0.104(3) Uani 1 d U
H22P_1 H 0.5154 0.4456 0.7828 0.136 Uiso 1 d R
C23P_1 C 0.4580(3) 0.3373(5) 0.7771(2) 0.097(3) Uani 1 d U
H23P_1 H 0.4382 0.3454 0.7991 0.126 Uiso 1 d R
C24P_1 C 0.4396(3) 0.2636(5) 0.75490(19) 0.078(2) Uani 1 d U
H24P_1 H 0.4075 0.2218 0.7617 0.102 Uiso 1 d R
C25P_1 C 0.4069(2) -0.2307(3) 0.79818(14) 0.0423(13) Uani 1 d U
C26P_1 C 0.4025(3) -0.3073(4) 0.77676(17) 0.0712(19) Uani 1 d U
H26P_1 H 0.3856 -0.3011 0.7537 0.093 Uiso 1 d R
C27P_1 C 0.4216(3) -0.3934(5) 0.7886(2) 0.096(3) Uani 1 d U
H27P_1 H 0.4183 -0.4459 0.7734 0.124 Uiso 1 d R
C28P_1 C 0.4452(3) -0.4037(5) 0.8208(2) 0.084(2) Uani 1 d U
H28P_1 H 0.4572 -0.4637 0.8290 0.109 Uiso 1 d R
C29P_1 C 0.4516(3) -0.3281(5) 0.84213(17) 0.0725(19) Uani 1 d U
H29P_1 H 0.4696 -0.3347 0.8649 0.094 Uiso 1 d R
C30P_1 C 0.4327(3) -0.2427(4) 0.83088(15) 0.0600(16) Uani 1 d U
H30P_1 H 0.4372 -0.1903 0.8460 0.078 Uiso 1 d R
C31P_1 C 0.3609(2) -0.0530(4) 0.82014(12) 0.0420(13) Uani 1 d U
C32P_1 C 0.3104(3) -0.0861(5) 0.83819(15) 0.0639(17) Uani 1 d U
H32P_1 H 0.2910 -0.1427 0.8312 0.083 Uiso 1 d R
C33P_1 C 0.2874(3) -0.0368(6) 0.86635(19) 0.093(2) Uani 1 d U
H33P_1 H 0.2526 -0.0599 0.8790 0.120 Uiso 1 d R
C34P_1 C 0.3144(4) 0.0432(7) 0.8762(2) 0.092(3) Uani 1 d U
H34P_1 H 0.2982 0.0774 0.8955 0.120 Uiso 1 d R
C35P_1 C 0.3644(4) 0.0765(5) 0.85895(18) 0.083(2) Uani 1 d U
H35P_1 H 0.3834 0.1332 0.8664 0.107 Uiso 1 d R
C36P_1 C 0.3880(3) 0.0286(4) 0.83065(14) 0.0546(15) Uani 1 d U
H36P_1 H 0.4230 0.0523 0.8184 0.071 Uiso 1 d R
C37P_1 C 0.5943(3) 0.1182(4) 0.74926(17) 0.0573(16) Uani 1 d U
C38P_1 C 0.6468(3) 0.1564(5) 0.7338(2) 0.089(2) Uani 1 d U
H38P_1 H 0.6617 0.1315 0.7122 0.116 Uiso 1 d R
C39P_1 C 0.6778(4) 0.2278(6) 0.7491(3) 0.119(3) Uani 1 d U
H39P_1 H 0.7129 0.2554 0.7381 0.154 Uiso 1 d R
C40P_1 C 0.6573(4) 0.2609(6) 0.7806(3) 0.112(3) Uani 1 d U
H40P_1 H 0.6795 0.3098 0.7920 0.145 Uiso 1 d R
C41P_1 C 0.6058(4) 0.2259(5) 0.7963(2) 0.095(2) Uani 1 d U
H41P_1 H 0.5910 0.2512 0.8178 0.123 Uiso 1 d R
C42P_1 C 0.5751(3) 0.1525(5) 0.78052(18) 0.0723(19) Uani 1 d U
H42P_1 H 0.5399 0.1257 0.7917 0.094 Uiso 1 d R
C43P_1 C 0.6060(2) -0.0460(4) 0.70779(16) 0.0568(15) Uani 1 d U
C44P_1 C 0.6233(3) -0.1210(5) 0.72732(16) 0.0669(18) Uani 1 d U
H44P_1 H 0.6052 -0.1310 0.7498 0.087 Uiso 1 d R
C45P_1 C 0.6670(3) -0.1824(5) 0.7148(2) 0.091(2) Uani 1 d U
H45P_1 H 0.6784 -0.2357 0.7283 0.118 Uiso 1 d R
C46P_1 C 0.6940(3) -0.1674(6) 0.6829(2) 0.083(2) Uani 1 d U
H46P_1 H 0.7249 -0.2089 0.6745 0.108 Uiso 1 d R
C47P_1 C 0.6765(3) -0.0932(6) 0.66331(19) 0.080(2) Uani 1 d U
H47P_1 H 0.6946 -0.0834 0.6408 0.104 Uiso 1 d R
C48P_1 C 0.6333(3) -0.0324(5) 0.67581(17) 0.0690(18) Uani 1 d U
H48P_1 H 0.6219 0.0202 0.6620 0.090 Uiso 1 d R
Pd1_2 Pd 0.759579(19) 0.16905(3) 0.590065(11) 0.04828(12) Uani 1 d U
Pd2_2 Pd 0.83786(2) 0.28907(3) 0.534882(10) 0.04606(12) Uani 1 d U
Cl1_2 Cl 0.66407(7) 0.15470(13) 0.61754(4) 0.0779(5) Uani 1 d U
Cl2_2 Cl 0.83717(9) 0.42110(11) 0.50075(4) 0.0824(5) Uani 1 d U
P1_2 P 0.80460(7) 0.25128(10) 0.63604(4) 0.0453(4) Uani 1 d U
P2_2 P 0.71783(7) 0.09939(11) 0.54047(4) 0.0572(4) Uani 1 d U
P3_2 P 0.87118(7) 0.37474(10) 0.58230(4) 0.0457(4) Uani 1 d U
P4_2 P 0.80519(7) 0.19674(11) 0.48876(4) 0.0505(4) Uani 1 d U
N1_2 N 0.83946(18) 0.1731(3) 0.56407(10) 0.0439(11) Uani 1 d U
S1_2 S 0.89959(7) 0.12151(10) 0.57522(4) 0.0514(4) Uani 1 d U
O1_2 O 0.95074(18) 0.1580(3) 0.55683(13) 0.0901(15) Uani 1 d U
O2_2 O 0.9070(2) 0.1132(3) 0.61271(10) 0.0801(13) Uani 1 d U
C1_2 C 0.8741(2) 0.3137(3) 0.62386(12) 0.0434(13) Uani 1 d U
H1A_2 H 0.8834 0.3582 0.6421 0.056 Uiso 1 calc R
H1B_2 H 0.9080 0.2701 0.6232 0.056 Uiso 1 calc R
C2_2 C 0.7709(3) 0.0883(4) 0.50448(14) 0.0569(16) Uani 1 d U
H2A_2 H 0.7494 0.0592 0.4851 0.074 Uiso 1 calc R
H2B_2 H 0.8040 0.0472 0.5116 0.074 Uiso 1 calc R
C3_2 C 0.8923(3) 0.0030(5) 0.56271(18) 0.0665(18) Uani 1 d U
C4_2 C 0.8620(4) -0.0564(5) 0.5868(2) 0.101(3) Uani 1 d U
H4_2 H 0.8468 -0.0317 0.6084 0.131 Uiso 1 d R
C5_2 C 0.8548(4) -0.1490(6) 0.5796(2) 0.108(3) Uani 1 d U
H5_2 H 0.8339 -0.1890 0.5956 0.140 Uiso 1 d R
C6_2 C 0.8780(3) -0.1828(6) 0.5491(2) 0.083(2) Uani 1 d U
C7_2 C 0.8705(4) -0.2830(6) 0.5408(2) 0.104(3) Uani 1 d U
H7_2 H 0.8498 -0.3248 0.5562 0.135 Uiso 1 d R
C8_2 C 0.8953(4) -0.3113(5) 0.5102(2) 0.107(3) Uani 1 d U
H8_2 H 0.8902 -0.3744 0.5032 0.140 Uiso 1 d R
C9_2 C 0.9282(4) -0.2515(6) 0.4887(2) 0.114(3) Uani 1 d U
H9_2 H 0.9477 -0.2742 0.4681 0.148 Uiso 1 d R
C10_2 C 0.9319(4) -0.1619(7) 0.4969(3) 0.116(3) Uani 1 d U
H10_2 H 0.9530 -0.1213 0.4813 0.151 Uiso 1 d R
C11_2 C 0.9082(3) -0.1269(5) 0.5255(2) 0.078(2) Uani 1 d U
C12_2 C 0.9158(3) -0.0262(5) 0.5335(2) 0.089(2) Uani 1 d U
H12_2 H 0.9368 0.0147 0.5179 0.115 Uiso 1 d R
C1P_2 C 0.8286(3) 0.1796(4) 0.67227(13) 0.0506(14) Uani 1 d U
C2P_2 C 0.7900(3) 0.1075(5) 0.68120(16) 0.0715(19) Uani 1 d U
H2P_2 H 0.7527 0.0974 0.6681 0.093 Uiso 1 d R
C3P_2 C 0.8049(4) 0.0503(5) 0.7089(2) 0.096(2) Uani 1 d U
H3P_2 H 0.7783 -0.0002 0.7149 0.125 Uiso 1 d R
C4P_2 C 0.8578(4) 0.0674(6) 0.72801(19) 0.098(3) Uani 1 d U
H4P_2 H 0.8673 0.0289 0.7477 0.127 Uiso 1 d R
C5P_2 C 0.8962(3) 0.1351(6) 0.71922(18) 0.090(2) Uani 1 d U
H5P_2 H 0.9336 0.1443 0.7323 0.117 Uiso 1 d R
C6P_2 C 0.8819(3) 0.1925(5) 0.69119(15) 0.0673(18) Uani 1 d U
H6P_2 H 0.9095 0.2415 0.6850 0.087 Uiso 1 d R
C7P_2 C 0.7593(3) 0.3413(4) 0.65712(15) 0.0583(16) Uani 1 d U
C8P_2 C 0.7826(3) 0.3881(5) 0.68620(16) 0.078(2) Uani 1 d U
H8P_2 H 0.8213 0.3699 0.6963 0.102 Uiso 1 d R
C9P_2 C 0.7502(5) 0.4599(6) 0.7006(2) 0.108(3) Uani 1 d U
H9P_2 H 0.7670 0.4922 0.7203 0.141 Uiso 1 d R
C10P_2 C 0.6957(5) 0.4856(6) 0.6872(2) 0.113(3) Uani 1 d U
H10P_2 H 0.6737 0.5359 0.6976 0.147 Uiso 1 d R
C11P_2 C 0.6714(4) 0.4418(6) 0.6590(2) 0.106(3) Uani 1 d U
H11P_2 H 0.6324 0.4610 0.6497 0.138 Uiso 1 d R
C12P_2 C 0.70306(19) 0.3685(3) 0.64384(10) 0.077(2) Uani 1 d U
H12P_2 H 0.6855 0.3373 0.6240 0.100 Uiso 1 d R
C13P_2 C 0.69138(19) -0.0185(3) 0.54655(10) 0.0717(19) Uani 1 d RU
C14P_2 C 0.72682(19) -0.0926(3) 0.53898(10) 0.104(3) Uani 1 d RU
H14P_2 H 0.7667 -0.0834 0.5289 0.135 Uiso 1 d R
C15P_2 C 0.7067(4) -0.1827(6) 0.5455(3) 0.129(3) Uani 1 d U
H15P_2 H 0.7318 -0.2352 0.5401 0.168 Uiso 1 d R
C16P_2 C 0.6495(5) -0.1945(7) 0.5596(2) 0.115(3) Uani 1 d U
H16P_2 H 0.6354 -0.2555 0.5651 0.150 Uiso 1 d R
C17P_2 C 0.6126(5) -0.1238(7) 0.5667(3) 0.133(4) Uani 1 d U
H17P_2 H 0.5719 -0.1336 0.5756 0.173 Uiso 1 d R
C18P_2 C 0.6342(4) -0.0339(6) 0.5605(2) 0.121(3) Uani 1 d U
H18P_2 H 0.6084 0.0179 0.5659 0.157 Uiso 1 d R
C19P_2 C 0.6529(3) 0.1596(5) 0.52201(16) 0.0640(17) Uani 1 d U
C20P_2 C 0.6217(3) 0.1258(6) 0.4933(2) 0.102(3) Uani 1 d U
H20P_2 H 0.6333 0.0671 0.4837 0.132 Uiso 1 d R
C21P_2 C 0.5749(4) 0.1750(8) 0.4780(2) 0.123(3) Uani 1 d U
H21P_2 H 0.5548 0.1510 0.4576 0.160 Uiso 1 d R
C22P_2 C 0.5568(4) 0.2554(9) 0.4918(3) 0.134(4) Uani 1 d U
H22P_2 H 0.5235 0.2885 0.4810 0.174 Uiso 1 d R
C23P_2 C 0.5844(5) 0.2918(7) 0.5205(2) 0.126(3) Uani 1 d U
H23P_2 H 0.5709 0.3494 0.5302 0.164 Uiso 1 d R
C24P_2 C 0.6348(4) 0.2421(6) 0.53561(18) 0.088(2) Uani 1 d U
H24P_2 H 0.6556 0.2668 0.5557 0.114 Uiso 1 d R
C25P_2 C 0.9489(3) 0.4174(4) 0.57741(13) 0.0474(14) Uani 1 d U
C26P_2 C 0.9601(3) 0.4904(5) 0.5552(2) 0.104(3) Uani 1 d U
H26P_2 H 0.9258 0.5211 0.5443 0.135 Uiso 1 d R
C27P_2 C 1.0181(4) 0.5208(6) 0.5484(2) 0.105(3) Uani 1 d U
H27P_2 H 1.0237 0.5707 0.5322 0.136 Uiso 1 d R
C28P_2 C 1.0666(3) 0.4831(5) 0.56398(16) 0.074(2) Uani 1 d U
H28P_2 H 1.1075 0.5052 0.5595 0.097 Uiso 1 d R
C29P_2 C 1.0569(3) 0.4136(5) 0.58593(18) 0.090(2) Uani 1 d U
H29P_2 H 1.0914 0.3852 0.5974 0.117 Uiso 1 d R
C30P_2 C 0.9986(3) 0.3799(5) 0.59241(17) 0.078(2) Uani 1 d U
H30P_2 H 0.9935 0.3293 0.6083 0.101 Uiso 1 d R
C31P_2 C 0.8250(3) 0.4754(4) 0.59228(14) 0.0526(15) Uani 1 d U
C32P_2 C 0.8444(3) 0.5354(5) 0.61845(16) 0.0765(19) Uani 1 d U
H32P_2 H 0.8833 0.5258 0.6299 0.099 Uiso 1 d R
C33P_2 C 0.8069(4) 0.6099(5) 0.6279(2) 0.092(2) Uani 1 d U
H33P_2 H 0.8201 0.6505 0.6463 0.119 Uiso 1 d R
C34P_2 C 0.7531(4) 0.6251(5) 0.6111(2) 0.090(2) Uani 1 d U
H34P_2 H 0.7278 0.6764 0.6179 0.117 Uiso 1 d R
C35P_2 C 0.7336(3) 0.5662(5) 0.5846(2) 0.090(2) Uani 1 d U
H35P_2 H 0.6954 0.5777 0.5726 0.117 Uiso 1 d R
C36P_2 C 0.7694(3) 0.4915(5) 0.57550(16) 0.0680(18) Uani 1 d U
H36P_2 H 0.7559 0.4509 0.5572 0.088 Uiso 1 d R
C37P_2 C 0.8687(3) 0.1605(5) 0.46154(14) 0.0621(17) Uani 1 d U
C38P_2 C 0.8792(3) 0.0707(5) 0.45086(16) 0.079(2) Uani 1 d U
H38P_2 H 0.8525 0.0222 0.4587 0.102 Uiso 1 d R
C39P_2 C 0.9289(4) 0.0502(6) 0.42867(18) 0.092(2) Uani 1 d U
H39P_2 H 0.9359 -0.0124 0.4215 0.120 Uiso 1 d R
C40P_2 C 0.9658(3) 0.1189(8) 0.4176(2) 0.098(3) Uani 1 d U
H40P_2 H 0.9993 0.1042 0.4024 0.127 Uiso 1 d R
C41P_2 C 0.9565(3) 0.2078(7) 0.42768(19) 0.099(3) Uani 1 d U
H41P_2 H 0.9834 0.2559 0.4197 0.129 Uiso 1 d R
C42P_2 C 0.9074(3) 0.2269(5) 0.44978(17) 0.079(2) Uani 1 d U
H42P_2 H 0.9008 0.2896 0.4569 0.103 Uiso 1 d R
C43P_2 C 0.7500(3) 0.2401(4) 0.45691(14) 0.0554(15) Uani 1 d U
C44P_2 C 0.7176(3) 0.3203(5) 0.46299(17) 0.081(2) Uani 1 d U
H44P_2 H 0.7237 0.3551 0.4840 0.105 Uiso 1 d R
C45P_2 C 0.6751(3) 0.3495(6) 0.4375(2) 0.108(3) Uani 1 d U
H45P_2 H 0.6509 0.4039 0.4417 0.141 Uiso 1 d R
C46P_2 C 0.6680(4) 0.3028(8) 0.4066(2) 0.119(4) Uani 1 d U
H46P_2 H 0.6399 0.3255 0.3892 0.155 Uiso 1 d R
C47P_2 C 0.7002(4) 0.2247(7) 0.4007(2) 0.102(3) Uani 1 d U
H47P_2 H 0.6943 0.1915 0.3793 0.132 Uiso 1 d R
C48P_2 C 0.7418(3) 0.1914(5) 0.42558(16) 0.0744(19) Uani 1 d U
H48P_2 H 0.7647 0.1360 0.4213 0.097 Uiso 1 d R
C1S C 0.5169(2) -0.3441(3) 0.65007(14) 0.119(3) Uani 1 d DU
H1S H 0.5003 -0.2877 0.6591 0.154 Uiso 1 d R
Cl1S Cl 0.5940(2) -0.3131(10) 0.6491(5) 0.168(5) Uani 0.52(3) d PDU
Cl2S Cl 0.4950(4) -0.4516(6) 0.6341(5) 0.206(13) Uani 0.38(7) d PDU
Cl3S Cl 0.4949(5) -0.4540(6) 0.6365(6) 0.158(12) Uani 0.17(7) d PDU
Cl4S Cl 0.5172(4) -0.4395(11) 0.6774(6) 0.156(7) Uani 0.365(18) d PDU
Cl5S Cl 0.5895(5) -0.3165(13) 0.6344(6) 0.210(8) Uani 0.46(3) d PDU
Cl6S Cl 0.5277(6) -0.3850(15) 0.6923(3) 0.179(6) Uani 0.378(18) d PDU
Cl7S Cl 0.4932(3) -0.3286(7) 0.60722(14) 0.280(6) Uani 0.729(10) d PDU
O1W O 0.5310(7) 0.4986(11) 0.4796(4) 0.192(9) Uiso 0.529(18) d P
O2W O 0.2300(8) 0.3348(12) 0.5556(4) 0.265(13) Uiso 0.61(2) d P
O3W O 0.6486(7) 0.5642(11) 0.4964(4) 0.303(12) Uiso 0.76(2) d P
O4W O 0.2255(8) 0.2218(12) 0.6212(5) 0.197(10) Uiso 0.461(14) d P
O5W O 0.4343(9) 0.4612(14) 0.4521(5) 0.271(11) Uiso 0.539(14) d P
O6W O 0.1896(10) 0.1455(16) 0.5568(6) 0.241(15) Uiso 0.44(2) d P

loop_
_atom_site_aniso_label
_atom_site_aniso_U_11
_atom_site_aniso_U_22
_atom_site_aniso_U_33
_atom_site_aniso_U_23
_atom_site_aniso_U_13
_atom_site_aniso_U_12
Pd1_1 0.0365(2) 0.0317(2) 0.0451(2) 0.00063(19) 0.00103(17) 0.00082(18)
Pd2_1 0.0334(2) 0.0423(2) 0.0476(2) 0.0037(2) -0.00387(18) -0.00145(19)
Cl1_1 0.0553(9) 0.0408(8) 0.0804(10) 0.0053(8) 0.0091(8) 0.0120(7)
Cl2_1 0.0523(8) 0.0785(11) 0.0594(9) 0.0108(8) -0.0189(7) -0.0065(8)
S1_1 0.0487(8) 0.0395(8) 0.0541(9) -0.0064(7) 0.0016(7) 0.0046(7)
P1_1 0.0325(7) 0.0320(7) 0.0417(8) -0.0030(6) -0.0027(6) 0.0001(6)
P2_1 0.0412(8) 0.0380(8) 0.0576(9) 0.0060(7) 0.0040(7) -0.0035(7)
P3_1 0.0361(7) 0.0375(8) 0.0423(8) 0.0032(6) -0.0051(6) -0.0015(6)
P4_1 0.0358(8) 0.0509(9) 0.0625(10) 0.0054(8) 0.0014(7) -0.0028(7)
O1_1 0.067(3) 0.079(3) 0.110(4) -0.039(3) -0.012(3) 0.035(3)
O2_1 0.072(3) 0.065(3) 0.052(2) -0.004(2) -0.003(2) -0.027(2)
N1_1 0.040(2) 0.034(2) 0.043(2) 0.005(2) -0.0031(19) 0.005(2)
C1_1 0.035(3) 0.028(3) 0.037(3) -0.001(2) 0.002(2) -0.006(2)
C2_1 0.042(3) 0.042(3) 0.061(4) -0.002(3) 0.008(3) -0.003(3)
C3_1 0.096(5) 0.062(4) 0.043(3) -0.016(3) 0.014(3) -0.022(4)
C4_1 0.130(7) 0.073(5) 0.051(4) 0.004(4) -0.022(4) 0.006(5)
C5_1 0.277(12) 0.071(6) 0.063(5) 0.008(5) -0.054(7) -0.015(7)
C6_1 0.359(16) 0.167(11) 0.134(9) 0.049(8) -0.127(10) -0.011(11)
C7_1 0.44(2) 0.185(12) 0.158(14) 0.070(11) -0.139(14) -0.022(16)
C8_1 0.45(3) 0.158(12) 0.086(9) 0.019(8) -0.040(14) -0.066(17)
C9_1 0.45(2) 0.154(13) 0.136(11) 0.036(9) -0.061(13) -0.105(15)
C10_1 0.343(15) 0.098(8) 0.044(5) 0.019(5) 0.007(8) -0.054(9)
C11_1 0.238(12) 0.120(9) 0.072(7) 0.012(5) 0.064(7) -0.049(8)
C12_1 0.154(7) 0.098(6) 0.073(5) -0.019(5) 0.054(5) -0.030(6)
C1P_1 0.034(3) 0.044(3) 0.049(3) -0.002(3) -0.003(2) 0.005(3)
C2P_1 0.079(4) 0.052(4) 0.061(4) 0.001(3) -0.021(3) 0.001(3)
C3P_1 0.080(5) 0.094(6) 0.059(4) 0.010(4) -0.034(4) 0.005(4)
C4P_1 0.063(4) 0.075(5) 0.059(4) -0.022(4) -0.009(3) -0.009(4)
C5P_1 0.083(5) 0.058(4) 0.090(5) -0.002(4) -0.025(4) -0.012(4)
C6P_1 0.058(4) 0.045(3) 0.058(4) -0.002(3) -0.024(3) -0.006(3)
C7P_1 0.034(3) 0.038(3) 0.039(3) -0.004(2) 0.000(2) -0.001(2)
C8P_1 0.045(3) 0.058(4) 0.065(4) -0.019(3) 0.004(3) -0.006(3)
C9P_1 0.047(4) 0.087(5) 0.074(4) -0.021(4) 0.018(3) -0.013(3)
C10P_1 0.054(4) 0.090(5) 0.065(4) -0.026(4) 0.017(3) -0.003(4)
C11P_1 0.062(4) 0.058(4) 0.065(4) -0.017(3) 0.012(3) 0.004(3)
C12P_1 0.042(3) 0.038(3) 0.056(3) -0.001(3) -0.001(3) -0.007(3)
C13P_1 0.060(4) 0.057(4) 0.058(4) 0.013(3) 0.005(3) -0.003(3)
C14P_1 0.102(6) 0.146(8) 0.104(6) 0.069(6) 0.034(5) 0.049(6)
C15P_1 0.149(9) 0.203(10) 0.130(8) 0.102(8) 0.020(7) 0.068(8)
C16P_1 0.142(9) 0.161(9) 0.113(7) 0.082(7) 0.028(7) 0.037(7)
C17P_1 0.121(7) 0.150(8) 0.112(7) 0.085(6) 0.054(6) 0.026(6)
C18P_1 0.084(5) 0.128(7) 0.102(6) 0.056(5) 0.032(5) 0.032(5)
C19P_1 0.049(3) 0.047(4) 0.075(4) 0.003(3) -0.001(3) -0.001(3)
C20P_1 0.094(5) 0.058(5) 0.115(6) -0.002(4) -0.002(5) -0.026(4)
C21P_1 0.097(6) 0.068(5) 0.158(9) -0.014(6) -0.015(6) -0.032(5)
C22P_1 0.073(6) 0.086(6) 0.153(8) -0.058(6) -0.030(6) 0.000(5)
C23P_1 0.058(4) 0.097(6) 0.135(7) -0.056(5) -0.003(4) 0.006(4)
C24P_1 0.050(4) 0.081(5) 0.103(6) -0.024(4) -0.005(4) -0.014(4)
C25P_1 0.034(3) 0.040(3) 0.053(3) 0.003(3) 0.002(2) -0.004(2)
C26P_1 0.085(5) 0.051(4) 0.077(4) -0.005(3) -0.031(4) 0.021(4)
C27P_1 0.103(6) 0.046(4) 0.137(7) -0.007(4) -0.047(5) 0.015(4)
C28P_1 0.080(5) 0.059(5) 0.111(6) 0.023(5) -0.022(5) 0.001(4)
C29P_1 0.078(5) 0.073(5) 0.066(4) 0.023(4) -0.019(4) 0.001(4)
C30P_1 0.071(4) 0.052(4) 0.057(4) 0.010(3) -0.017(3) -0.004(3)
C31P_1 0.037(3) 0.051(4) 0.038(3) 0.003(3) -0.005(2) 0.013(3)
C32P_1 0.059(4) 0.080(5) 0.052(4) 0.001(3) 0.002(3) 0.011(3)
C33P_1 0.079(5) 0.128(7) 0.070(5) 0.002(5) 0.018(4) 0.021(5)
C34P_1 0.088(6) 0.116(7) 0.072(5) -0.018(5) -0.007(4) 0.061(6)
C35P_1 0.103(6) 0.072(5) 0.073(5) -0.025(4) -0.035(4) 0.032(5)
C36P_1 0.061(4) 0.048(4) 0.054(4) -0.005(3) -0.014(3) 0.014(3)
C37P_1 0.046(3) 0.046(4) 0.079(4) -0.002(3) -0.011(3) -0.004(3)
C38P_1 0.052(4) 0.089(5) 0.127(6) -0.006(5) 0.013(4) -0.026(4)
C39P_1 0.082(6) 0.099(7) 0.175(9) -0.010(7) 0.000(6) -0.048(5)
C40P_1 0.074(6) 0.086(6) 0.174(9) -0.006(6) -0.070(6) -0.019(5)
C41P_1 0.091(6) 0.092(6) 0.101(6) -0.003(5) -0.028(5) 0.001(5)
C42P_1 0.063(4) 0.066(5) 0.087(5) -0.004(4) -0.018(4) -0.010(4)
C43P_1 0.033(3) 0.062(4) 0.075(4) 0.005(3) 0.002(3) 0.002(3)
C44P_1 0.056(4) 0.085(5) 0.059(4) 0.006(4) -0.001(3) 0.018(4)
C45P_1 0.082(5) 0.084(5) 0.106(6) 0.006(5) -0.020(5) 0.036(4)
C46P_1 0.055(4) 0.100(6) 0.093(6) -0.022(5) 0.002(4) 0.016(4)
C47P_1 0.047(4) 0.109(6) 0.084(5) -0.004(5) 0.016(4) 0.006(4)
C48P_1 0.043(3) 0.088(5) 0.076(4) 0.012(4) 0.015(3) 0.004(3)
Pd1_2 0.0479(3) 0.0556(3) 0.0414(2) 0.0079(2) 0.00114(19) -0.0075(2)
Pd2_2 0.0572(3) 0.0457(3) 0.0353(2) 0.0041(2) 0.00347(19) -0.0049(2)
Cl1_2 0.0582(10) 0.1099(14) 0.0658(10) 0.0167(10) 0.0114(8) -0.0211(10)
Cl2_2 0.1297(16) 0.0631(11) 0.0544(10) 0.0189(8) 0.0040(10) -0.0135(11)
P1_2 0.0477(9) 0.0509(9) 0.0374(8) 0.0065(7) 0.0044(6) -0.0011(7)
P2_2 0.0587(10) 0.0612(11) 0.0515(9) 0.0052(8) -0.0046(8) -0.0147(8)
P3_2 0.0533(9) 0.0450(9) 0.0388(8) 0.0038(7) 0.0004(7) -0.0051(7)
P4_2 0.0568(9) 0.0566(10) 0.0381(8) 0.0022(7) -0.0033(7) -0.0010(8)
N1_2 0.051(3) 0.044(3) 0.036(2) 0.008(2) 0.000(2) 0.002(2)
S1_2 0.0497(9) 0.0482(9) 0.0562(9) -0.0017(7) -0.0030(7) 0.0025(7)
O1_2 0.051(3) 0.080(3) 0.140(4) 0.013(3) 0.025(3) 0.003(2)
O2_2 0.103(3) 0.086(3) 0.051(3) -0.003(2) -0.023(2) 0.035(3)
C1_2 0.051(3) 0.043(3) 0.036(3) 0.002(2) -0.001(2) -0.004(3)
C2_2 0.074(4) 0.045(4) 0.052(4) -0.003(3) -0.009(3) -0.006(3)
C3_2 0.055(4) 0.084(5) 0.061(4) -0.005(4) -0.015(3) 0.021(4)
C4_2 0.133(7) 0.062(5) 0.106(6) 0.011(5) -0.014(5) -0.004(5)
C5_2 0.108(6) 0.109(7) 0.106(7) 0.027(6) 0.022(5) 0.003(6)
C6_2 0.073(5) 0.107(7) 0.069(5) -0.017(5) 0.006(4) 0.029(5)
C7_2 0.111(6) 0.078(6) 0.122(7) 0.017(5) 0.014(6) -0.019(5)
C8_2 0.157(8) 0.055(5) 0.111(7) -0.013(5) 0.010(6) 0.004(5)
C9_2 0.152(8) 0.073(6) 0.116(7) 0.007(6) 0.017(6) 0.036(6)
C10_2 0.130(7) 0.100(7) 0.120(7) 0.008(6) 0.019(6) 0.025(6)
C11_2 0.082(5) 0.071(5) 0.080(5) 0.004(4) -0.009(4) 0.007(4)
C12_2 0.090(5) 0.080(5) 0.095(6) -0.022(4) -0.041(4) 0.032(4)
C1P_2 0.058(4) 0.056(4) 0.038(3) 0.014(3) 0.011(3) 0.011(3)
C2P_2 0.070(4) 0.082(5) 0.063(4) 0.030(4) 0.005(3) 0.013(4)
C3P_2 0.096(6) 0.090(6) 0.102(6) 0.046(5) 0.022(5) -0.001(5)
C4P_2 0.087(6) 0.132(7) 0.075(5) 0.056(5) 0.015(4) 0.035(5)
C5P_2 0.070(5) 0.136(7) 0.064(5) 0.024(5) -0.007(4) 0.025(5)
C6P_2 0.060(4) 0.094(5) 0.048(4) 0.014(4) -0.004(3) 0.003(4)
C7P_2 0.058(4) 0.068(4) 0.050(4) 0.014(3) 0.010(3) 0.015(3)
C8P_2 0.092(5) 0.090(5) 0.053(4) -0.002(4) 0.008(4) 0.024(4)
C9P_2 0.149(8) 0.103(7) 0.074(5) -0.025(5) 0.029(5) 0.041(6)
C10P_2 0.139(8) 0.115(7) 0.087(6) 0.009(6) 0.054(6) 0.050(7)
C11P_2 0.093(6) 0.115(7) 0.110(7) 0.006(6) 0.019(5) 0.046(5)
C12P_2 0.060(4) 0.090(5) 0.081(5) 0.009(4) 0.008(4) 0.021(4)
C13P_2 0.082(5) 0.072(5) 0.062(4) 0.013(4) -0.012(4) -0.020(4)
C14P_2 0.078(5) 0.073(6) 0.160(8) 0.045(5) -0.017(5) -0.006(4)
C15P_2 0.103(7) 0.082(6) 0.201(10) 0.041(6) -0.004(7) 0.005(6)
C16P_2 0.149(9) 0.080(6) 0.118(7) 0.029(6) -0.023(7) -0.037(6)
C17P_2 0.143(9) 0.083(7) 0.174(9) 0.001(7) 0.039(7) -0.047(7)
C18P_2 0.122(7) 0.085(6) 0.156(8) -0.011(6) 0.038(6) -0.038(5)
C19P_2 0.060(4) 0.070(5) 0.062(4) 0.016(4) -0.004(3) -0.003(4)
C20P_2 0.085(5) 0.116(7) 0.103(6) 0.006(5) -0.031(5) -0.003(5)
C21P_2 0.094(6) 0.165(9) 0.109(7) 0.031(7) -0.052(5) 0.011(7)
C22P_2 0.104(7) 0.183(11) 0.114(8) 0.058(8) 0.000(6) 0.063(7)
C23P_2 0.146(8) 0.162(9) 0.071(6) 0.022(6) 0.026(6) 0.064(7)
C24P_2 0.099(6) 0.111(6) 0.054(4) 0.026(4) 0.010(4) 0.017(5)
C25P_2 0.058(4) 0.051(4) 0.034(3) 0.007(3) 0.007(3) -0.007(3)
C26P_2 0.066(5) 0.103(6) 0.142(7) 0.069(5) 0.009(5) -0.017(4)
C27P_2 0.082(6) 0.122(7) 0.111(6) 0.051(5) 0.003(5) -0.029(5)
C28P_2 0.073(5) 0.105(6) 0.046(4) 0.006(4) 0.002(3) -0.038(4)
C29P_2 0.063(5) 0.119(6) 0.088(5) 0.035(5) -0.023(4) -0.016(4)
C30P_2 0.061(4) 0.093(5) 0.078(5) 0.033(4) -0.016(4) -0.029(4)
C31P_2 0.072(4) 0.046(4) 0.040(3) 0.006(3) 0.008(3) -0.009(3)
C32P_2 0.107(5) 0.065(5) 0.058(4) -0.005(4) -0.005(4) 0.006(4)
C33P_2 0.133(7) 0.055(5) 0.086(6) -0.017(4) 0.007(5) 0.009(5)
C34P_2 0.108(6) 0.069(5) 0.094(6) 0.005(5) 0.032(5) 0.028(5)
C35P_2 0.084(5) 0.081(6) 0.105(6) 0.011(5) 0.010(5) 0.025(5)
C36P_2 0.074(5) 0.070(5) 0.059(4) 0.004(3) -0.002(4) 0.008(4)
C37P_2 0.058(4) 0.091(5) 0.038(3) -0.002(3) -0.001(3) 0.002(4)
C38P_2 0.087(5) 0.091(5) 0.058(4) -0.003(4) 0.008(4) 0.026(4)
C39P_2 0.108(6) 0.109(7) 0.060(5) -0.001(5) -0.001(4) 0.041(6)
C40P_2 0.061(5) 0.166(9) 0.066(5) -0.013(6) -0.002(4) 0.034(6)
C41P_2 0.074(5) 0.151(8) 0.074(5) -0.015(6) 0.015(4) -0.015(6)
C42P_2 0.067(4) 0.101(6) 0.070(5) -0.008(4) 0.010(4) -0.005(4)
C43P_2 0.065(4) 0.065(4) 0.036(3) 0.009(3) -0.002(3) -0.002(3)
C44P_2 0.076(5) 0.105(6) 0.063(4) 0.015(4) 0.003(4) 0.023(4)
C45P_2 0.082(5) 0.139(8) 0.104(6) 0.039(6) -0.003(5) 0.039(5)
C46P_2 0.091(6) 0.198(11) 0.069(6) 0.059(7) -0.009(5) -0.010(7)
C47P_2 0.083(6) 0.155(9) 0.066(5) 0.007(6) -0.017(4) -0.024(6)
C48P_2 0.069(4) 0.096(5) 0.058(4) 0.003(4) -0.012(3) -0.014(4)
C1S 0.090(6) 0.080(6) 0.186(10) -0.020(7) 0.016(6) 0.034(5)
Cl1S 0.106(5) 0.165(7) 0.234(13) -0.002(7) -0.042(6) -0.027(5)
Cl2S 0.137(14) 0.18(2) 0.304(18) -0.13(2) 0.041(13) -0.020(10)
Cl3S 0.085(16) 0.088(19) 0.30(2) -0.01(2) 0.100(18) -0.017(13)
Cl4S 0.076(6) 0.096(9) 0.299(17) 0.060(10) 0.063(7) 0.013(5)
Cl5S 0.223(12) 0.214(10) 0.193(13) -0.009(8) 0.088(10) -0.140(10)
Cl6S 0.253(13) 0.130(12) 0.154(8) 0.057(7) -0.017(8) 0.022(8)
Cl7S 0.187(6) 0.393(13) 0.259(7) -0.068(7) -0.075(5) 0.023(6)

loop_
_atom_type_symbol
_atom_type_description
_atom_type_scat_dispersion_real
_atom_type_scat_dispersion_imag
_atom_type_scat_source
C C 0.0033 0.0016 'International Tables Vol C Tables 4.2.6.8 and 6.1.1.4'
H H 0.0000 0.0000 'International Tables Vol C Tables 4.2.6.8 and 6.1.1.4'
N N 0.0061 0.0033 'International Tables Vol C Tables 4.2.6.8 and 6.1.1.4'
O O 0.0106 0.0060 'International Tables Vol C Tables 4.2.6.8 and 6.1.1.4'
P P 0.1023 0.0942 'International Tables Vol C Tables 4.2.6.8 and 6.1.1.4'
S S 0.1246 0.1234 'International Tables Vol C Tables 4.2.6.8 and 6.1.1.4'
Cl Cl 0.1484 0.1585 'International Tables Vol C Tables 4.2.6.8 and 6.1.1.4'
Pd Pd -0.9988 1.0072 'International Tables Vol C Tables 4.2.6.8 and 6.1.1.4'

loop_
_geom_angle_atom_site_label_1
_geom_angle_atom_site_label_2
_geom_angle_atom_site_label_3
_geom_angle
N1_1 Pd1_1 P1_1 89.83(12)
N1_1 Pd1_1 Cl1_1 177.46(11)
P1_1 Pd1_1 Cl1_1 92.47(5)
N1_1 Pd1_1 P2_1 85.32(12)
P1_1 Pd1_1 P2_1 174.35(5)
Cl1_1 Pd1_1 P2_1 92.44(5)
N1_1 Pd1_1 Pd2_1 35.28(11)
P1_1 Pd1_1 Pd2_1 90.12(4)
Cl1_1 Pd1_1 Pd2_1 145.72(4)
P2_1 Pd1_1 Pd2_1 84.25(4)
N1_1 Pd2_1 P4_1 85.69(12)
N1_1 Pd2_1 P3_1 91.08(12)
P4_1 Pd2_1 P3_1 175.46(5)
N1_1 Pd2_1 Cl2_1 177.20(12)
P4_1 Pd2_1 Cl2_1 93.17(5)
P3_1 Pd2_1 Cl2_1 90.20(5)
N1_1 Pd2_1 Pd1_1 35.33(11)
P4_1 Pd2_1 Pd1_1 91.60(4)
P3_1 Pd2_1 Pd1_1 83.93(4)
Cl2_1 Pd2_1 Pd1_1 147.36(4)
O1_1 S1_1 O2_1 114.5(3)
O1_1 S1_1 N1_1 109.1(2)
O2_1 S1_1 N1_1 115.9(2)
O1_1 S1_1 C3_1 106.9(3)
O2_1 S1_1 C3_1 103.9(2)
N1_1 S1_1 C3_1 105.7(2)
C7P_1 P1_1 C1P_1 102.7(2)
C7P_1 P1_1 C1_1 103.8(2)
C1P_1 P1_1 C1_1 104.3(2)
C7P_1 P1_1 Pd1_1 120.33(17)
C1P_1 P1_1 Pd1_1 111.01(18)
C1_1 P1_1 Pd1_1 113.08(15)
C19P_1 P2_1 C13P_1 101.4(3)
C19P_1 P2_1 C2_1 103.6(3)
C13P_1 P2_1 C2_1 102.3(3)
C19P_1 P2_1 Pd1_1 114.3(2)
C13P_1 P2_1 Pd1_1 119.3(2)
C2_1 P2_1 Pd1_1 113.88(17)
C25P_1 P3_1 C1_1 104.1(2)
C25P_1 P3_1 C31P_1 105.5(2)
C1_1 P3_1 C31P_1 105.5(2)
C25P_1 P3_1 Pd2_1 112.57(16)
C1_1 P3_1 Pd2_1 114.49(16)
C31P_1 P3_1 Pd2_1 113.79(19)
C37P_1 P4_1 C43P_1 104.7(3)
C37P_1 P4_1 C2_1 101.7(3)
C43P_1 P4_1 C2_1 104.1(3)
C37P_1 P4_1 Pd2_1 119.8(2)
C43P_1 P4_1 Pd2_1 112.5(2)
C2_1 P4_1 Pd2_1 112.40(17)
S1_1 N1_1 Pd2_1 123.8(2)
S1_1 N1_1 Pd1_1 125.5(2)
Pd2_1 N1_1 Pd1_1 109.39(18)
P3_1 C1_1 P1_1 115.4(2)
P4_1 C2_1 P2_1 118.1(3)
C4_1 C3_1 C12_1 120.1(6)
C4_1 C3_1 S1_1 120.0(4)
C12_1 C3_1 S1_1 119.9(5)
C3_1 C4_1 C5_1 119.9(7)
C10_1 C5_1 C4_1 121.7(8)
C10_1 C5_1 C6_1 117.2(8)
C4_1 C5_1 C6_1 121.1(8)
C5_1 C6_1 C7_1 121.4(10)
C8_1 C7_1 C6_1 113.1(14)
C9_1 C8_1 C7_1 133.3(15)
C8_1 C9_1 C10_1 106.1(13)
C5_1 C10_1 C11_1 116.7(8)
C5_1 C10_1 C9_1 128.8(10)
C11_1 C10_1 C9_1 114.5(11)
C12_1 C11_1 C10_1 123.2(8)
C11_1 C12_1 C3_1 118.3(7)
C2P_1 C1P_1 C6P_1 119.5(5)
C2P_1 C1P_1 P1_1 117.8(4)
C6P_1 C1P_1 P1_1 122.6(4)
C1P_1 C2P_1 C3P_1 119.3(6)
C4P_1 C3P_1 C2P_1 119.6(6)
C5P_1 C4P_1 C3P_1 119.9(6)
C4P_1 C5P_1 C6P_1 121.4(6)
C5P_1 C6P_1 C1P_1 120.1(5)
C12P_1 C7P_1 C8P_1 118.1(5)
C12P_1 C7P_1 P1_1 122.8(4)
C8P_1 C7P_1 P1_1 119.1(4)
C7P_1 C8P_1 C9P_1 120.8(5)
C10P_1 C9P_1 C8P_1 119.0(6)
C9P_1 C10P_1 C11P_1 121.1(6)
C10P_1 C11P_1 C12P_1 119.3(6)
C7P_1 C12P_1 C11P_1 121.5(5)
C14P_1 C13P_1 C18P_1 117.0(6)
C14P_1 C13P_1 P2_1 118.9(5)
C18P_1 C13P_1 P2_1 124.1(5)
C13P_1 C14P_1 C15P_1 121.0(8)
C16P_1 C15P_1 C14P_1 120.5(9)
C17P_1 C16P_1 C15P_1 118.8(8)
C16P_1 C17P_1 C18P_1 122.3(8)
C13P_1 C18P_1 C17P_1 120.1(7)
C24P_1 C19P_1 C20P_1 119.4(6)
C24P_1 C19P_1 P2_1 120.3(5)
C20P_1 C19P_1 P2_1 120.3(5)
C21P_1 C20P_1 C19P_1 120.2(8)
C22P_1 C21P_1 C20P_1 121.3(8)
C21P_1 C22P_1 C23P_1 119.9(8)
C22P_1 C23P_1 C24P_1 121.0(8)
C19P_1 C24P_1 C23P_1 118.2(7)
C30P_1 C25P_1 C26P_1 117.6(5)
C30P_1 C25P_1 P3_1 120.3(4)
C26P_1 C25P_1 P3_1 121.6(4)
C25P_1 C26P_1 C27P_1 120.5(6)
C28P_1 C27P_1 C26P_1 120.7(7)
C27P_1 C28P_1 C29P_1 119.7(7)
C30P_1 C29P_1 C28P_1 120.2(6)
C29P_1 C30P_1 C25P_1 121.2(6)
C36P_1 C31P_1 C32P_1 119.2(5)
C36P_1 C31P_1 P3_1 121.2(4)
C32P_1 C31P_1 P3_1 119.6(5)
C31P_1 C32P_1 C33P_1 119.9(7)
C34P_1 C33P_1 C32P_1 120.0(8)
C33P_1 C34P_1 C35P_1 120.9(8)
C34P_1 C35P_1 C36P_1 120.0(7)
C31P_1 C36P_1 C35P_1 119.9(6)
C42P_1 C37P_1 C38P_1 118.8(6)
C42P_1 C37P_1 P4_1 120.6(5)
C38P_1 C37P_1 P4_1 120.4(5)
C39P_1 C38P_1 C37P_1 121.1(8)
C38P_1 C39P_1 C40P_1 118.7(8)
C41P_1 C40P_1 C39P_1 121.7(8)
C40P_1 C41P_1 C42P_1 118.8(8)
C37P_1 C42P_1 C41P_1 120.7(7)
C44P_1 C43P_1 C48P_1 118.8(6)
C44P_1 C43P_1 P4_1 117.3(5)
C48P_1 C43P_1 P4_1 123.9(5)
C43P_1 C44P_1 C45P_1 120.3(6)
C46P_1 C45P_1 C44P_1 120.0(7)
C47P_1 C46P_1 C45P_1 119.8(7)
C46P_1 C47P_1 C48P_1 120.0(7)
C47P_1 C48P_1 C43P_1 121.1(6)
N1_2 Pd1_2 P2_2 86.58(12)
N1_2 Pd1_2 P1_2 90.06(12)
P2_2 Pd1_2 P1_2 174.11(6)
N1_2 Pd1_2 Cl1_2 175.51(13)
P2_2 Pd1_2 Cl1_2 89.30(6)
P1_2 Pd1_2 Cl1_2 94.20(6)
N1_2 Pd1_2 Pd2_2 36.74(11)
P2_2 Pd1_2 Pd2_2 84.39(4)
P1_2 Pd1_2 Pd2_2 90.02(4)
Cl1_2 Pd1_2 Pd2_2 144.48(5)
N1_2 Pd2_2 P3_2 90.38(12)
N1_2 Pd2_2 Cl2_2 179.07(12)
P3_2 Pd2_2 Cl2_2 90.09(6)
N1_2 Pd2_2 P4_2 86.96(12)
P3_2 Pd2_2 P4_2 177.31(5)
Cl2_2 Pd2_2 P4_2 92.56(6)
N1_2 Pd2_2 Pd1_2 36.50(11)
P3_2 Pd2_2 Pd1_2 86.40(4)
Cl2_2 Pd2_2 Pd1_2 144.34(5)
P4_2 Pd2_2 Pd1_2 91.68(4)
C1P_2 P1_2 C1_2 104.3(2)
C1P_2 P1_2 C7P_2 102.9(2)
C1_2 P1_2 C7P_2 102.0(3)
C1P_2 P1_2 Pd1_2 113.8(2)
C1_2 P1_2 Pd1_2 113.75(16)
C7P_2 P1_2 Pd1_2 118.3(2)
C19P_2 P2_2 C2_2 104.1(3)
C19P_2 P2_2 C13P_2 105.0(3)
C2_2 P2_2 C13P_2 102.6(2)
C19P_2 P2_2 Pd1_2 114.2(2)
C2_2 P2_2 Pd1_2 114.46(19)
C13P_2 P2_2 Pd1_2 115.08(15)
C25P_2 P3_2 C31P_2 105.4(3)
C25P_2 P3_2 C1_2 103.2(2)
C31P_2 P3_2 C1_2 102.8(2)
C25P_2 P3_2 Pd2_2 112.90(17)
C31P_2 P3_2 Pd2_2 115.3(2)
C1_2 P3_2 Pd2_2 115.83(17)
C37P_2 P4_2 C43P_2 102.4(3)
C37P_2 P4_2 C2_2 104.6(3)
C43P_2 P4_2 C2_2 104.4(3)
C37P_2 P4_2 Pd2_2 112.0(2)
C43P_2 P4_2 Pd2_2 120.6(2)
C2_2 P4_2 Pd2_2 111.35(18)
S1_2 N1_2 Pd1_2 125.0(2)
S1_2 N1_2 Pd2_2 124.2(2)
Pd1_2 N1_2 Pd2_2 106.75(18)
O1_2 S1_2 O2_2 116.2(3)
O1_2 S1_2 N1_2 109.9(2)
O2_2 S1_2 N1_2 113.4(2)
O1_2 S1_2 C3_2 107.0(3)
O2_2 S1_2 C3_2 101.2(3)
N1_2 S1_2 C3_2 108.3(2)
P3_2 C1_2 P1_2 116.1(3)
P2_2 C2_2 P4_2 115.7(3)
C12_2 C3_2 C4_2 123.1(8)
C12_2 C3_2 S1_2 120.4(6)
C4_2 C3_2 S1_2 116.4(6)
C5_2 C4_2 C3_2 120.6(8)
C6_2 C5_2 C4_2 118.6(8)
C5_2 C6_2 C11_2 121.9(8)
C5_2 C6_2 C7_2 119.4(9)
C11_2 C6_2 C7_2 118.7(7)
C8_2 C7_2 C6_2 115.7(7)
C7_2 C8_2 C9_2 122.0(8)
C10_2 C9_2 C8_2 119.6(9)
C11_2 C10_2 C9_2 123.1(10)
C10_2 C11_2 C6_2 120.6(8)
C10_2 C11_2 C12_2 120.2(9)
C6_2 C11_2 C12_2 119.2(8)
C3_2 C12_2 C11_2 116.6(8)
C6P_2 C1P_2 C2P_2 118.8(5)
C6P_2 C1P_2 P1_2 124.3(5)
C2P_2 C1P_2 P1_2 116.9(5)
C1P_2 C2P_2 C3P_2 120.2(6)
C4P_2 C3P_2 C2P_2 119.2(7)
C5P_2 C4P_2 C3P_2 121.3(7)
C4P_2 C5P_2 C6P_2 119.8(7)
C1P_2 C6P_2 C5P_2 120.6(6)
C12P_2 C7P_2 C8P_2 118.1(5)
C12P_2 C7P_2 P1_2 121.3(5)
C8P_2 C7P_2 P1_2 120.5(5)
C9P_2 C8P_2 C7P_2 120.3(7)
C10P_2 C9P_2 C8P_2 120.6(8)
C9P_2 C10P_2 C11P_2 120.8(8)
C10P_2 C11P_2 C12P_2 120.0(8)
C7P_2 C12P_2 C11P_2 120.1(6)
C14P_2 C13P_2 C18P_2 118.1(4)
C14P_2 C13P_2 P2_2 122.51(16)
C18P_2 C13P_2 P2_2 119.3(5)
C13P_2 C14P_2 C15P_2 121.6(5)
C16P_2 C15P_2 C14P_2 118.2(8)
C17P_2 C16P_2 C15P_2 122.3(9)
C16P_2 C17P_2 C18P_2 118.5(9)
C13P_2 C18P_2 C17P_2 121.3(8)
C24P_2 C19P_2 C20P_2 118.3(7)
C24P_2 C19P_2 P2_2 120.1(6)
C20P_2 C19P_2 P2_2 121.5(6)
C21P_2 C20P_2 C19P_2 121.0(9)
C22P_2 C21P_2 C20P_2 120.3(9)
C21P_2 C22P_2 C23P_2 121.9(9)
C22P_2 C23P_2 C24P_2 117.7(9)
C19P_2 C24P_2 C23P_2 120.6(8)
C30P_2 C25P_2 C26P_2 115.7(6)
C30P_2 C25P_2 P3_2 124.6(4)
C26P_2 C25P_2 P3_2 119.6(5)
C27P_2 C26P_2 C25P_2 122.2(7)
C28P_2 C27P_2 C26P_2 120.9(7)
C27P_2 C28P_2 C29P_2 117.9(7)
C28P_2 C29P_2 C30P_2 122.1(7)
C25P_2 C30P_2 C29P_2 121.2(6)
C36P_2 C31P_2 C32P_2 119.2(6)
C36P_2 C31P_2 P3_2 121.3(5)
C32P_2 C31P_2 P3_2 119.4(5)
C31P_2 C32P_2 C33P_2 119.7(7)
C34P_2 C33P_2 C32P_2 120.3(7)
C33P_2 C34P_2 C35P_2 120.5(7)
C36P_2 C35P_2 C34P_2 119.7(7)
C35P_2 C36P_2 C31P_2 120.5(7)
C42P_2 C37P_2 C38P_2 117.8(6)
C42P_2 C37P_2 P4_2 117.4(6)
C38P_2 C37P_2 P4_2 124.8(6)
C37P_2 C38P_2 C39P_2 120.3(7)
C40P_2 C39P_2 C38P_2 119.5(8)
C39P_2 C40P_2 C41P_2 121.4(8)
C40P_2 C41P_2 C42P_2 118.3(8)
C37P_2 C42P_2 C41P_2 122.6(8)
C44P_2 C43P_2 C48P_2 120.5(6)
C44P_2 C43P_2 P4_2 120.8(5)
C48P_2 C43P_2 P4_2 118.7(5)
C43P_2 C44P_2 C45P_2 118.0(7)
C46P_2 C45P_2 C44P_2 121.4(8)
C47P_2 C46P_2 C45P_2 120.1(9)
C46P_2 C47P_2 C48P_2 120.7(8)
C47P_2 C48P_2 C43P_2 119.2(7)
Cl7S C1S Cl4S 132.5(9)
Cl7S C1S Cl1S 103.2(7)
Cl4S C1S Cl1S 102.7(7)
Cl7S C1S Cl5S 84.7(8)
Cl4S C1S Cl5S 113.2(8)
Cl1S C1S Cl5S 19.0(9)
Cl7S C1S Cl6S 164.6(8)
Cl4S C1S Cl6S 33.4(5)
Cl1S C1S Cl6S 89.1(8)
Cl5S C1S Cl6S 106.5(10)
Cl7S C1S Cl2S 72.7(7)
Cl4S C1S Cl2S 59.9(10)
Cl1S C1S Cl2S 119.2(7)
Cl5S C1S Cl2S 109.4(8)
Cl6S C1S Cl2S 93.3(10)
Cl7S C1S Cl3S 75.8(8)
Cl4S C1S Cl3S 56.8(11)
Cl1S C1S Cl3S 119.6(7)
Cl5S C1S Cl3S 110.8(8)
Cl6S C1S Cl3S 90.2(11)
Cl2S C1S Cl3S 3.2(8)
Cl5S Cl1S C1S 80.6(6)
Cl5S Cl1S Cl6S 122.1(14)
C1S Cl1S Cl6S 45.5(4)
Cl4S Cl2S C1S 59.9(5)
Cl4S Cl2S Cl7S 113.3(5)
C1S Cl2S Cl7S 53.5(4)
Cl4S Cl3S C1S 61.4(6)
Cl4S Cl3S Cl7S 113.2(5)
C1S Cl3S Cl7S 51.9(4)
Cl4S Cl3S Cl6S 16.7(3)
C1S Cl3S Cl6S 44.9(6)
Cl7S Cl3S Cl6S 96.6(4)
Cl6S Cl4S Cl3S 135.0(6)
Cl6S Cl4S C1S 73.5(3)
Cl3S Cl4S C1S 61.8(6)
Cl6S Cl4S Cl2S 133.4(6)
Cl3S Cl4S Cl2S 1.7(5)
C1S Cl4S Cl2S 60.2(5)
Cl1S Cl5S C1S 80.3(6)
Cl1S Cl5S Cl7S 126.4(10)
C1S Cl5S Cl7S 47.6(4)
Cl4S Cl6S C1S 73.1(4)
Cl4S Cl6S Cl1S 94.8(8)
C1S Cl6S Cl1S 45.4(4)
Cl4S Cl6S Cl3S 28.4(6)
C1S Cl6S Cl3S 45.0(6)
Cl1S Cl6S Cl3S 75.6(6)
C1S Cl7S Cl2S 53.8(4)
C1S Cl7S Cl3S 52.3(4)
Cl2S Cl7S Cl3S 1.7(5)
C1S Cl7S Cl5S 47.7(4)
Cl2S Cl7S Cl5S 80.1(5)
Cl3S Cl7S Cl5S 79.5(5)

loop_
_geom_bond_atom_site_label_1
_geom_bond_atom_site_label_2
_geom_bond_distance
Pd1_1 N1_1 2.016(4)
Pd1_1 P1_1 2.3231(14)
Pd1_1 Cl1_1 2.3304(14)
Pd1_1 P2_1 2.3567(14)
Pd1_1 Pd2_1 3.2877(7)
Pd2_1 N1_1 2.013(4)
Pd2_1 P4_1 2.3118(15)
Pd2_1 P3_1 2.3184(14)
Pd2_1 Cl2_1 2.3275(14)
S1_1 O1_1 1.434(4)
S1_1 O2_1 1.445(4)
S1_1 N1_1 1.556(4)
S1_1 C3_1 1.759(6)
P1_1 C7P_1 1.815(5)
P1_1 C1P_1 1.816(5)
P1_1 C1_1 1.826(4)
P2_1 C19P_1 1.800(6)
P2_1 C13P_1 1.805(6)
P2_1 C2_1 1.839(5)
P3_1 C25P_1 1.808(5)
P3_1 C1_1 1.817(4)
P3_1 C31P_1 1.821(5)
P4_1 C37P_1 1.814(6)
P4_1 C43P_1 1.816(6)
P4_1 C2_1 1.824(5)
C3_1 C4_1 1.396(3)
C3_1 C12_1 1.399(3)
C4_1 C5_1 1.398(3)
C5_1 C10_1 1.397(3)
C5_1 C6_1 1.399(3)
C6_1 C7_1 1.401(3)
C7_1 C8_1 1.400(3)
C8_1 C9_1 1.398(3)
C9_1 C10_1 1.404(3)
C10_1 C11_1 1.399(3)
C11_1 C12_1 1.398(3)
C1P_1 C2P_1 1.370(7)
C1P_1 C6P_1 1.374(7)
C2P_1 C3P_1 1.424(8)
C3P_1 C4P_1 1.358(8)
C4P_1 C5P_1 1.353(8)
C5P_1 C6P_1 1.372(7)
C7P_1 C12P_1 1.372(6)
C7P_1 C8P_1 1.387(7)
C8P_1 C9P_1 1.391(7)
C9P_1 C10P_1 1.359(8)
C10P_1 C11P_1 1.371(8)
C11P_1 C12P_1 1.376(7)
C13P_1 C14P_1 1.346(8)
C13P_1 C18P_1 1.379(8)
C14P_1 C15P_1 1.406(10)
C15P_1 C16P_1 1.342(11)
C16P_1 C17P_1 1.308(10)
C17P_1 C18P_1 1.391(9)
C19P_1 C24P_1 1.382(8)
C19P_1 C20P_1 1.390(8)
C20P_1 C21P_1 1.374(9)
C21P_1 C22P_1 1.345(10)
C22P_1 C23P_1 1.354(10)
C23P_1 C24P_1 1.422(9)
C25P_1 C30P_1 1.381(7)
C25P_1 C26P_1 1.384(7)
C26P_1 C27P_1 1.390(8)
C27P_1 C28P_1 1.343(9)
C28P_1 C29P_1 1.373(9)
C29P_1 C30P_1 1.372(8)
C31P_1 C36P_1 1.379(7)
C31P_1 C32P_1 1.387(7)
C32P_1 C33P_1 1.390(9)
C33P_1 C34P_1 1.352(10)
C34P_1 C35P_1 1.363(10)
C35P_1 C36P_1 1.389(8)
C37P_1 C42P_1 1.366(8)
C37P_1 C38P_1 1.402(8)
C38P_1 C39P_1 1.365(10)
C39P_1 C40P_1 1.374(11)
C40P_1 C41P_1 1.372(11)
C41P_1 C42P_1 1.391(9)
C43P_1 C44P_1 1.370(8)
C43P_1 C48P_1 1.380(7)
C44P_1 C45P_1 1.389(8)
C45P_1 C46P_1 1.376(9)
C46P_1 C47P_1 1.363(9)
C47P_1 C48P_1 1.376(8)
Pd1_2 N1_2 2.007(4)
Pd1_2 P2_2 2.3309(16)
Pd1_2 P1_2 2.3364(15)
Pd1_2 Cl1_2 2.3416(16)
Pd1_2 Pd2_2 3.2309(7)
Pd2_2 N1_2 2.019(4)
Pd2_2 P3_2 2.3134(15)
Pd2_2 Cl2_2 2.3178(16)
Pd2_2 P4_2 2.3243(15)
P1_2 C1P_2 1.809(5)
P1_2 C1_2 1.824(5)
P1_2 C7P_2 1.826(6)
P2_2 C19P_2 1.798(6)
P2_2 C2_2 1.811(6)
P2_2 C13P_2 1.818(4)
P3_2 C25P_2 1.809(6)
P3_2 C31P_2 1.812(6)
P3_2 C1_2 1.823(5)
P4_2 C37P_2 1.813(6)
P4_2 C43P_2 1.818(6)
P4_2 C2_2 1.842(5)
N1_2 S1_2 1.562(4)
S1_2 O1_2 1.422(4)
S1_2 O2_2 1.450(4)
S1_2 C3_2 1.790(7)
C3_2 C12_2 1.304(8)
C3_2 C4_2 1.427(9)
C4_2 C5_2 1.379(10)
C5_2 C6_2 1.369(9)
C6_2 C11_2 1.384(10)
C6_2 C7_2 1.495(10)
C7_2 C8_2 1.357(10)
C8_2 C9_2 1.393(11)
C9_2 C10_2 1.338(11)
C10_2 C11_2 1.314(10)
C11_2 C12_2 1.501(9)
C1P_2 C6P_2 1.374(7)
C1P_2 C2P_2 1.383(8)
C2P_2 C3P_2 1.385(8)
C3P_2 C4P_2 1.380(10)
C4P_2 C5P_2 1.333(10)
C5P_2 C6P_2 1.393(8)
C7P_2 C12P_2 1.378(7)
C7P_2 C8P_2 1.396(8)
C8P_2 C9P_2 1.373(9)
C9P_2 C10P_2 1.340(11)
C10P_2 C11P_2 1.355(11)
C11P_2 C12P_2 1.394(9)
C13P_2 C14P_2 1.3539
C13P_2 C18P_2 1.374(8)
C14P_2 C15P_2 1.398(9)
C15P_2 C16P_2 1.369(11)
C16P_2 C17P_2 1.330(11)
C17P_2 C18P_2 1.404(10)
C19P_2 C24P_2 1.363(9)
C19P_2 C20P_2 1.381(9)
C20P_2 C21P_2 1.368(10)
C21P_2 C22P_2 1.338(12)
C22P_2 C23P_2 1.357(13)
C23P_2 C24P_2 1.430(10)
C25P_2 C30P_2 1.334(7)
C25P_2 C26P_2 1.380(8)
C26P_2 C27P_2 1.361(9)
C27P_2 C28P_2 1.326(9)
C28P_2 C29P_2 1.331(8)
C29P_2 C30P_2 1.380(8)
C31P_2 C36P_2 1.384(8)
C31P_2 C32P_2 1.391(8)
C32P_2 C33P_2 1.401(9)
C33P_2 C34P_2 1.349(10)
C34P_2 C35P_2 1.392(10)
C35P_2 C36P_2 1.378(8)
C37P_2 C42P_2 1.356(8)
C37P_2 C38P_2 1.383(8)
C38P_2 C39P_2 1.411(9)
C39P_2 C40P_2 1.347(10)
C40P_2 C41P_2 1.361(10)
C41P_2 C42P_2 1.395(9)
C43P_2 C44P_2 1.379(8)
C43P_2 C48P_2 1.403(8)
C44P_2 C45P_2 1.404(9)
C45P_2 C46P_2 1.374(11)
C46P_2 C47P_2 1.351(11)
C47P_2 C48P_2 1.395(9)
C1S Cl7S 1.733(3)
C1S Cl4S 1.734(3)
C1S Cl1S 1.735(3)
C1S Cl5S 1.736(3)
C1S Cl6S 1.738(3)
C1S Cl2S 1.739(3)
C1S Cl3S 1.741(3)
Cl1S Cl5S 0.57(3)
Cl1S Cl6S 2.436(17)
Cl2S Cl4S 1.74(3)
Cl2S Cl7S 2.059(17)
Cl3S Cl4S 1.65(3)
Cl3S Cl7S 2.134(19)
Cl3S Cl6S 2.46(2)
Cl4S Cl6S 0.999(14)
Cl5S Cl7S 2.338(19)
